data_4124713
loop_
_publ_author_name
'Jacob, C.W.'
'Warren, B.E.'

_publ_section_title
;
 The crystalline structure of uranium
;
_journal_name_full 'Journal of the American Chemical Society'
_journal_page_first 2588
_journal_page_last 2591
_journal_volume 59
_journal_year 1937
_chemical_formula_sum U
_space_group_IT_number 63
_symmetry_space_group_name_Hall '-C 2c 2'
_symmetry_space_group_name_H-M 'C m c m'
_cell_angle_alpha 90
_cell_angle_beta 90
_cell_angle_gamma 90
_cell_formula_units_Z 4
_cell_length_a 2.852
_cell_length_b 5.865
_cell_length_c 4.945
_cell_volume 82.715
_citation_journal_id_ASTM JACSAT
_cod_data_source_file Jacob_JACSAT_1937_346.cif
_cod_data_source_block U1
_cod_original_cell_volume 82.71491
_cod_original_formula_sum U1
_cod_database_code 4124713

loop_
_symmetry_equiv_pos_as_xyz
x,y,z
-x,-y,z+1/2
x,-y,-z
-x,y,-z+1/2
-x,-y,-z
x,y,-z-1/2
-x,y,z
x,-y,z-1/2
x+1/2,y+1/2,z
-x+1/2,-y+1/2,z+1/2
x+1/2,-y+1/2,-z
-x+1/2,y+1/2,-z+1/2
-x+1/2,-y+1/2,-z
x+1/2,y+1/2,-z-1/2
-x+1/2,y+1/2,z
x+1/2,-y+1/2,z-1/2

loop_
_atom_site_label
_atom_site_type_symbol
_atom_site_fract_x
_atom_site_fract_y
_atom_site_fract_z
_atom_site_occupancy
_atom_site_U_iso_or_equiv
U1 U 0 0.105 0.25 1 0.0
